data_9014474
loop_
_publ_author_name
'Meinhardt, D.'
'Krisement, O.'

_publ_section_title
;
 Strukturuntersuchungen an Karbiden des Eisens,
 Wolframs und Chroms mit thermischen Neutronen
;
_journal_name_full 'Archiv fur das Eisenhuettenwesen'
_journal_page_first 493
_journal_page_last 499
_journal_volume 33
_journal_year 1962
_chemical_compound_source Synthetic
_chemical_formula_sum 'C Fe3'
_chemical_name_mineral Cohenite
_space_group_IT_number 62
_symmetry_space_group_name_Hall '-P 2c 2ab'
_symmetry_space_group_name_H-M 'P b n m'
_cell_angle_alpha 90
_cell_angle_beta 90
_cell_angle_gamma 90
_cell_length_a 4.514
_cell_length_b 5.078
_cell_length_c 6.729
_cell_formula_units_Z 4
_cell_volume 154.243
_database_code_amcsd 0019094
_exptl_crystal_density_diffrn 7.732
_cod_original_formula_sum 'Fe3 C'
_cod_database_code 9014474

loop_
_space_group_symop_operation_xyz
x,y,z
x,y,1/2-z
-x,-y,1/2+z
1/2+x,1/2-y,1/2+z
1/2-x,1/2+y,1/2-z
1/2-x,1/2+y,z
1/2+x,1/2-y,-z
-x,-y,-z

loop_
_atom_site_label
_atom_site_fract_x
_atom_site_fract_y
_atom_site_fract_z
Fe1 0.33700 0.18100 0.06300
Fe2 -0.16300 0.04400 0.25000
C 0.43100 -0.11900 0.25000

loop_
_cod_related_entry_id
_cod_related_entry_database
_cod_related_entry_code
1 AMCSD 0019094
